data_4085140
loop_
_publ_author_name
'Jana, Anukul'
'Huch, Volker'
'Rzepa, Henry S.'
'Scheschkewitz, David'

_publ_section_title
;
 A Molecular Complex with a Formally Neutral Iron Germanide Motif (Fe2Ge2)
;
_journal_issue 11
_journal_name_full Organometallics
_journal_page_first 2130
_journal_paper_doi 10.1021/om501286g
_journal_volume 34
_journal_year 2015
_chemical_formula_moiety 'C15 H20 Cl2 Fe Ge N2 O4'
_chemical_formula_sum 'C15 H20 Cl2 Fe Ge N2 O4'
_chemical_formula_weight 491.67
_chemical_name_systematic
; 
 ? 
;
_space_group_IT_number 14
_symmetry_cell_setting monoclinic
_symmetry_space_group_name_Hall '-P 2yn'
_symmetry_space_group_name_H-M 'P 1 21/n 1'
_atom_sites_solution_hydrogens geom
_atom_sites_solution_primary direct
_atom_sites_solution_secondary difmap
_audit_creation_method SHELXL-97
_cell_angle_alpha 90.00
_cell_angle_beta 94.829(2)
_cell_angle_gamma 90.00
_cell_formula_units_Z 4
_cell_length_a 9.8194(3)
_cell_length_b 12.8753(5)
_cell_length_c 15.9909(6)
_cell_measurement_reflns_used 6783
_cell_measurement_temperature 153(2)
_cell_measurement_theta_max 29.47
_cell_measurement_theta_min 2.56
_cell_volume 2014.52(13)
_computing_cell_refinement 'Bruker SAINT'
_computing_data_collection 'Bruker APEX2'
_computing_data_reduction 'Bruker SAINT'
_computing_molecular_graphics 'Bruker SHELXTL'
_computing_publication_material 'Bruker SHELXTL'
_computing_structure_refinement 'SHELXL-97 (Sheldrick, 2008)'
_computing_structure_solution 'SHELXS-97 (Sheldrick, 2008)'
_diffrn_ambient_temperature 153(2)
_diffrn_measured_fraction_theta_full 0.998
_diffrn_measured_fraction_theta_max 0.998
_diffrn_measurement_device_type 'Bruker APEX-II CCD'
_diffrn_measurement_method '\f and \w scans'
_diffrn_radiation_monochromator graphite
_diffrn_radiation_source 'fine-focus sealed tube'
_diffrn_radiation_type MoK\a
_diffrn_radiation_wavelength 0.71073
_diffrn_reflns_av_R_equivalents 0.0312
_diffrn_reflns_av_sigmaI/netI 0.0330
_diffrn_reflns_limit_h_max 11
_diffrn_reflns_limit_h_min -13
_diffrn_reflns_limit_k_max 17
_diffrn_reflns_limit_k_min -16
_diffrn_reflns_limit_l_max 19
_diffrn_reflns_limit_l_min -22
_diffrn_reflns_number 22526
_diffrn_reflns_theta_full 29.63
_diffrn_reflns_theta_max 29.63
_diffrn_reflns_theta_min 2.03
_exptl_absorpt_coefficient_mu 2.498
_exptl_absorpt_correction_T_max 0.8525
_exptl_absorpt_correction_T_min 0.3606
_exptl_absorpt_correction_type multi-scan
_exptl_absorpt_process_details 'SADABS, BrukerAXS 2010'
_exptl_crystal_colour orange
_exptl_crystal_density_diffrn 1.621
_exptl_crystal_density_method 'not measured'
_exptl_crystal_description needle
_exptl_crystal_F_000 992
_exptl_crystal_size_max 0.51
_exptl_crystal_size_mid 0.12
_exptl_crystal_size_min 0.07
_refine_diff_density_max 0.447
_refine_diff_density_min -0.361
_refine_diff_density_rms 0.071
_refine_ls_extinction_method none
_refine_ls_goodness_of_fit_ref 1.012
_refine_ls_hydrogen_treatment mixed
_refine_ls_matrix_type full
_refine_ls_number_parameters 306
_refine_ls_number_reflns 5676
_refine_ls_number_restraints 0
_refine_ls_restrained_S_all 1.012
_refine_ls_R_factor_all 0.0420
_refine_ls_R_factor_gt 0.0271
_refine_ls_shift/su_max 0.003
_refine_ls_shift/su_mean 0.000
_refine_ls_structure_factor_coef Fsqd
_refine_ls_weighting_details 'calc w=1/[\s^2^(Fo^2^)+(0.0316P)^2^+0.1048P] where P=(Fo^2^+2Fc^2^)/3'
_refine_ls_weighting_scheme calc
_refine_ls_wR_factor_gt 0.0583
_refine_ls_wR_factor_ref 0.0632
_reflns_number_gt 4521
_reflns_number_total 5676
_reflns_threshold_expression >2sigma(I)
_cod_data_source_file om501286g_si_002.cif
_cod_data_source_block Compound_5_sh3456
_cod_depositor_comments
;
The following automatic conversions were performed:

'_symmetry_cell_setting' value 'Monoclinic' changed to 'monoclinic'
according to
/home/saulius/struct/COD-crude-data--automatic-downloads/rss-feeds/ACS/lib/dictionaries/cif_core.dic
dictionary named 'cif_core.dic' version 2.4.2 from 2011-04-26.

Automatic conversion script
Id: cif_fix_values 2935 2014-11-11 08:27:57Z andrius 

 Adding full bibliography for 4085140--4085142.cif.
;
_cod_original_cell_volume 2014.52(12)
_cod_original_sg_symbol_H-M P2(1)/n
_cod_database_code 4085140

loop_
_symmetry_equiv_pos_as_xyz
'x, y, z'
'-x+1/2, y+1/2, -z+1/2'
'-x, -y, -z'
'x-1/2, -y-1/2, z-1/2'

loop_
_atom_site_label
_atom_site_type_symbol
_atom_site_fract_x
_atom_site_fract_y
_atom_site_fract_z
_atom_site_U_iso_or_equiv
_atom_site_adp_type
_atom_site_occupancy
_atom_site_symmetry_multiplicity
_atom_site_calc_flag
Ge Ge 1.101468(18) 0.174999(14) 0.308922(11) 0.01807(5) Uani 1 1 d
Fe Fe 1.27310(2) 0.27339(2) 0.377886(16) 0.02120(7) Uani 1 1 d
Cl1 Cl 1.16702(5) 0.01723(4) 0.27788(3) 0.02870(10) Uani 1 1 d
Cl2 Cl 1.03694(5) 0.23801(4) 0.18355(3) 0.03388(12) Uani 1 1 d
N1 N 0.81336(14) 0.08486(11) 0.30310(9) 0.0189(3) Uani 1 1 d
N2 N 0.86808(14) 0.16408(11) 0.42064(9) 0.0183(3) Uani 1 1 d
O1 O 1.30332(14) 0.11859(14) 0.51194(10) 0.0475(4) Uani 1 1 d
O2 O 1.42918(16) 0.23254(12) 0.23277(10) 0.0424(4) Uani 1 1 d
O3 O 1.08174(16) 0.44859(12) 0.37232(10) 0.0432(4) Uani 1 1 d
O4 O 1.49555(17) 0.39765(15) 0.45846(13) 0.0633(5) Uani 1 1 d
C1 C 0.91480(16) 0.13918(13) 0.34604(10) 0.0179(3) Uani 1 1 d
C2 C 0.70262(17) 0.07590(14) 0.35130(11) 0.0211(4) Uani 1 1 d
C3 C 0.73715(17) 0.12490(14) 0.42522(11) 0.0213(4) Uani 1 1 d
C4 C 0.82172(19) 0.04130(15) 0.21742(11) 0.0244(4) Uani 1 1 d
C5 C 0.7268(2) 0.0990(2) 0.15353(13) 0.0352(5) Uani 1 1 d
C6 C 0.8008(2) -0.07600(17) 0.21728(14) 0.0341(5) Uani 1 1 d
C7 C 0.5725(2) 0.02011(17) 0.32638(14) 0.0282(4) Uani 1 1 d
C8 C 0.6548(2) 0.1346(2) 0.49884(14) 0.0315(5) Uani 1 1 d
C9 C 0.95021(18) 0.22043(14) 0.48894(11) 0.0211(4) Uani 1 1 d
C10 C 0.9915(2) 0.14761(18) 0.56125(13) 0.0312(4) Uani 1 1 d
C11 C 0.8798(2) 0.31909(17) 0.51496(15) 0.0345(5) Uani 1 1 d
C12 C 1.28909(18) 0.17877(16) 0.45912(13) 0.0284(4) Uani 1 1 d
C13 C 1.3664(2) 0.24894(15) 0.28853(13) 0.0286(4) Uani 1 1 d
C14 C 1.1566(2) 0.38017(15) 0.37394(12) 0.0283(4) Uani 1 1 d
C15 C 1.4078(2) 0.34977(17) 0.42737(14) 0.0377(5) Uani 1 1 d
H1 H 0.9104(17) 0.0546(14) 0.2058(10) 0.011(4) Uiso 1 1 d
H2 H 0.751(2) 0.1696(19) 0.1541(14) 0.039(7) Uiso 1 1 d
H3 H 0.631(2) 0.0861(18) 0.1632(14) 0.043(6) Uiso 1 1 d
H8 H 0.580(2) -0.050(2) 0.3342(14) 0.044(7) Uiso 1 1 d
H4 H 0.743(2) 0.0778(18) 0.1014(15) 0.038(6) Uiso 1 1 d
H6 H 0.710(2) -0.0950(16) 0.2244(13) 0.032(6) Uiso 1 1 d
H7 H 0.827(2) -0.1030(15) 0.1646(13) 0.029(5) Uiso 1 1 d
H10 H 0.542(2) 0.0347(18) 0.2679(16) 0.047(7) Uiso 1 1 d
H9 H 0.504(2) 0.0437(19) 0.3588(14) 0.048(7) Uiso 1 1 d
H11 H 0.576(2) 0.0943(18) 0.4898(14) 0.043(7) Uiso 1 1 d
H12 H 0.697(2) 0.1127(19) 0.5462(17) 0.050(7) Uiso 1 1 d
H14 H 1.0320(19) 0.2415(14) 0.4635(11) 0.017(5) Uiso 1 1 d
H15 H 1.036(2) 0.0847(18) 0.5452(13) 0.036(6) Uiso 1 1 d
H18 H 0.808(2) 0.3073(18) 0.5514(15) 0.041(7) Uiso 1 1 d
H17 H 1.055(2) 0.1834(17) 0.6026(15) 0.042(6) Uiso 1 1 d
H20 H 0.946(2) 0.3594(17) 0.5480(13) 0.030(5) Uiso 1 1 d
H19 H 0.849(2) 0.3587(18) 0.4649(15) 0.038(6) Uiso 1 1 d
H16 H 0.914(2) 0.1282(19) 0.5913(15) 0.048(7) Uiso 1 1 d
H5 H 0.859(3) -0.109(2) 0.2611(18) 0.066(8) Uiso 1 1 d
H13 H 0.628(3) 0.207(2) 0.5090(15) 0.052(7) Uiso 1 1 d

loop_
_atom_site_aniso_label
_atom_site_aniso_U_11
_atom_site_aniso_U_22
_atom_site_aniso_U_33
_atom_site_aniso_U_23
_atom_site_aniso_U_13
_atom_site_aniso_U_12
Ge 0.01947(9) 0.01884(10) 0.01631(9) 0.00088(7) 0.00393(6) 0.00036(7)
Fe 0.01997(13) 0.02065(14) 0.02341(14) 0.00077(10) 0.00424(10) -0.00219(10)
Cl1 0.0268(2) 0.0232(2) 0.0368(3) -0.00671(19) 0.00686(18) 0.00315(18)
Cl2 0.0423(3) 0.0395(3) 0.0196(2) 0.0098(2) 0.00120(19) -0.0033(2)
N1 0.0177(7) 0.0224(8) 0.0163(7) -0.0014(6) -0.0003(5) 0.0013(6)
N2 0.0180(7) 0.0209(7) 0.0159(7) -0.0018(6) 0.0013(5) -0.0008(6)
O1 0.0331(8) 0.0611(11) 0.0479(10) 0.0289(9) 0.0013(7) 0.0056(8)
O2 0.0448(9) 0.0464(10) 0.0396(9) 0.0019(7) 0.0237(7) -0.0023(7)
O3 0.0489(9) 0.0294(8) 0.0511(10) 0.0013(7) 0.0029(7) 0.0130(7)
O4 0.0421(10) 0.0618(12) 0.0848(14) -0.0293(10) -0.0019(9) -0.0193(9)
C1 0.0182(8) 0.0199(8) 0.0154(8) -0.0009(6) 0.0010(6) 0.0014(6)
C2 0.0181(8) 0.0244(9) 0.0210(9) -0.0008(7) 0.0015(6) 0.0010(7)
C3 0.0176(8) 0.0240(9) 0.0225(9) 0.0000(7) 0.0025(6) 0.0004(7)
C4 0.0229(9) 0.0331(10) 0.0167(9) -0.0053(7) -0.0010(7) -0.0002(8)
C5 0.0341(12) 0.0516(15) 0.0187(11) 0.0024(10) -0.0049(8) 0.0003(10)
C6 0.0363(12) 0.0333(12) 0.0323(12) -0.0131(9) 0.0007(9) 0.0004(9)
C7 0.0229(10) 0.0316(11) 0.0296(11) -0.0027(9) -0.0002(8) -0.0039(8)
C8 0.0245(10) 0.0449(13) 0.0265(11) -0.0055(10) 0.0092(8) -0.0034(9)
C9 0.0214(9) 0.0242(9) 0.0176(9) -0.0049(7) 0.0013(7) -0.0019(7)
C10 0.0305(11) 0.0424(13) 0.0199(10) 0.0011(9) -0.0021(8) -0.0020(9)
C11 0.0369(12) 0.0308(11) 0.0351(12) -0.0148(10) -0.0002(10) 0.0047(9)
C12 0.0180(9) 0.0365(11) 0.0306(10) 0.0044(9) 0.0024(7) 0.0009(8)
C13 0.0285(10) 0.0253(10) 0.0325(11) 0.0043(8) 0.0064(8) -0.0042(8)
C14 0.0314(10) 0.0255(10) 0.0283(10) 0.0027(8) 0.0048(8) -0.0019(8)
C15 0.0311(11) 0.0364(12) 0.0460(13) -0.0098(10) 0.0057(9) -0.0039(9)

loop_
_atom_type_symbol
_atom_type_description
_atom_type_scat_dispersion_real
_atom_type_scat_dispersion_imag
_atom_type_scat_source
C C 0.0033 0.0016 'International Tables Vol C Tables 4.2.6.8 and 6.1.1.4'
H H 0.0000 0.0000 'International Tables Vol C Tables 4.2.6.8 and 6.1.1.4'
N N 0.0061 0.0033 'International Tables Vol C Tables 4.2.6.8 and 6.1.1.4'
O O 0.0106 0.0060 'International Tables Vol C Tables 4.2.6.8 and 6.1.1.4'
Fe Fe 0.3463 0.8444 'International Tables Vol C Tables 4.2.6.8 and 6.1.1.4'
Ge Ge 0.1547 1.8001 'International Tables Vol C Tables 4.2.6.8 and 6.1.1.4'
Cl Cl 0.1484 0.1585 'International Tables Vol C Tables 4.2.6.8 and 6.1.1.4'

loop_
_geom_angle_atom_site_label_1
_geom_angle_atom_site_label_2
_geom_angle_atom_site_label_3
_geom_angle
C1 Ge Cl1 98.33(5)
C1 Ge Cl2 98.75(5)
Cl1 Ge Cl2 101.63(2)
C1 Ge Fe 128.74(5)
Cl1 Ge Fe 113.454(15)
Cl2 Ge Fe 111.962(17)
C12 Fe C15 92.13(10)
C12 Fe C14 124.75(9)
C15 Fe C14 92.30(10)
C12 Fe C13 116.31(9)
C15 Fe C13 92.36(9)
C14 Fe C13 118.47(9)
C12 Fe Ge 89.37(6)
C15 Fe Ge 177.90(7)
C14 Fe Ge 88.04(6)
C13 Fe Ge 85.66(6)
C1 N1 C2 109.75(14)
C1 N1 C4 124.42(14)
C2 N1 C4 125.83(14)
C1 N2 C3 110.16(14)
C1 N2 C9 123.99(14)
C3 N2 C9 125.76(14)
N2 C1 N1 106.25(14)
N2 C1 Ge 125.92(12)
N1 C1 Ge 127.82(12)
C3 C2 N1 107.13(15)
C3 C2 C7 127.05(17)
N1 C2 C7 125.80(16)
C2 C3 N2 106.70(15)
C2 C3 C8 127.96(17)
N2 C3 C8 125.33(16)
N1 C4 C5 110.90(16)
N1 C4 C6 110.90(16)
C5 C4 C6 114.11(17)
N1 C4 H1 104.0(10)
C5 C4 H1 108.1(11)
C6 C4 H1 108.2(11)
C4 C5 H2 108.9(14)
C4 C5 H3 110.7(13)
H2 C5 H3 114.4(19)
C4 C5 H4 109.2(14)
H2 C5 H4 104(2)
H3 C5 H4 109.8(19)
C4 C6 H6 112.8(13)
C4 C6 H7 108.3(12)
H6 C6 H7 109.5(17)
C4 C6 H5 111.3(16)
H6 C6 H5 108(2)
H7 C6 H5 107(2)
C2 C7 H8 112.5(14)
C2 C7 H10 110.5(14)
H8 C7 H10 110(2)
C2 C7 H9 109.5(15)
H8 C7 H9 107(2)
H10 C7 H9 107.1(19)
C3 C8 H11 109.3(14)
C3 C8 H12 114.0(16)
H11 C8 H12 106(2)
C3 C8 H13 112.4(15)
H11 C8 H13 109(2)
H12 C8 H13 106(2)
N2 C9 C10 110.56(15)
N2 C9 C11 112.13(15)
C10 C9 C11 113.96(17)
N2 C9 H14 104.2(10)
C10 C9 H14 108.3(11)
C11 C9 H14 107.0(11)
C9 C10 H15 114.5(13)
C9 C10 H17 109.7(13)
H15 C10 H17 107.1(18)
C9 C10 H16 111.5(14)
H15 C10 H16 107.9(19)
H17 C10 H16 105.7(19)
C9 C11 H18 114.0(14)
C9 C11 H20 107.4(13)
H18 C11 H20 104.6(18)
C9 C11 H19 109.1(13)
H18 C11 H19 112.9(19)
H20 C11 H19 108.5(18)
O1 C12 Fe 178.00(17)
O2 C13 Fe 178.11(19)
O3 C14 Fe 179.26(18)
O4 C15 Fe 178.9(2)

loop_
_geom_bond_atom_site_label_1
_geom_bond_atom_site_label_2
_geom_bond_distance
Ge C1 2.0268(16)
Ge Cl1 2.2001(5)
Ge Cl2 2.2057(5)
Ge Fe 2.3127(3)
Fe C12 1.778(2)
Fe C15 1.779(2)
Fe C14 1.786(2)
Fe C13 1.789(2)
N1 C1 1.356(2)
N1 C2 1.390(2)
N1 C4 1.489(2)
N2 C1 1.352(2)
N2 C3 1.389(2)
N2 C9 1.490(2)
O1 C12 1.146(2)
O2 C13 1.146(2)
O3 C14 1.146(2)
O4 C15 1.139(2)
C2 C3 1.358(2)
C2 C7 1.490(2)
C3 C8 1.489(2)
C4 C5 1.518(3)
C4 C6 1.524(3)
C4 H1 0.921(17)
C5 H2 0.94(2)
C5 H3 0.98(2)
C5 H4 0.90(2)
C6 H6 0.94(2)
C6 H7 0.97(2)
C6 H5 0.96(3)
C7 H8 0.91(3)
C7 H10 0.98(2)
C7 H9 0.93(2)
C8 H11 0.94(2)
C8 H12 0.88(3)
C8 H13 0.99(3)
C9 C10 1.517(3)
C9 C11 1.521(3)
C9 H14 0.969(18)
C10 H15 0.97(2)
C10 H17 0.99(2)
C10 H16 0.97(2)
C11 H18 0.96(2)
C11 H20 0.96(2)
C11 H19 0.97(2)
